data_4310898
loop_
_publ_author_name
'Ricardo Gonz\'alez'
'Ra\'ul Chiozzone'
'Carlos Kremer'
'Francesca Guerra'
'Giovanni De Munno'
'Francesc Lloret'
'Miguel Julve'
'Juan Faus'

_publ_section_title
;
 Magnetic Studies on Hexahalorhenate(IV) Salts of Ferrocenium Cations
 [Fe(C5R5)2]2[ReX6] (R = H, CH3; X = Cl, Br, I)
;
_journal_name_full 'Inorganic Chemistry'
_journal_page_first 3013
_journal_page_last 3019
_journal_paper_doi 10.1021/ic030302c
_journal_volume 43
_journal_year 2004
_chemical_formula_sum 'C10 H15 Cl1.5 Fe0.5 Re0.25'
_chemical_formula_weight 262.87
_chemical_name_systematic
;
   ?
;
_space_group_IT_number 72
_symmetry_cell_setting orthorhombic
_symmetry_space_group_name_Hall '-I 2 2c'
_symmetry_space_group_name_H-M 'I b a m'
_atom_sites_solution_hydrogens geom
_atom_sites_solution_primary direct
_atom_sites_solution_secondary difmap
_audit_creation_method SHELXL-97
_cell_angle_alpha 90.00
_cell_angle_beta 90.00
_cell_angle_gamma 90.00
_cell_formula_units_Z 16
_cell_length_a 15.8583(5)
_cell_length_b 15.9368(5)
_cell_length_c 16.9816(6)
_cell_measurement_temperature 150(2)
_cell_volume 4291.8(2)
_computing_structure_refinement 'SHELXL-97 (Sheldrick, 1997)'
_computing_structure_solution 'SHELXS-97 (Sheldrick, 1990)'
_diffrn_ambient_temperature 150(2)
_diffrn_measured_fraction_theta_full 0.977
_diffrn_measured_fraction_theta_max 0.977
_diffrn_measurement_device_type 'Bruker SMART CCD'
_diffrn_radiation_monochromator graphite
_diffrn_radiation_source 'fine-focus sealed tube'
_diffrn_radiation_type CuK\a
_diffrn_radiation_wavelength 1.54178
_diffrn_reflns_av_R_equivalents 0.0412
_diffrn_reflns_av_sigmaI/netI 0.0227
_diffrn_reflns_limit_h_max 16
_diffrn_reflns_limit_h_min -17
_diffrn_reflns_limit_k_max 17
_diffrn_reflns_limit_k_min -16
_diffrn_reflns_limit_l_max 18
_diffrn_reflns_limit_l_min -17
_diffrn_reflns_number 6312
_diffrn_reflns_theta_full 56.13
_diffrn_reflns_theta_max 56.13
_diffrn_reflns_theta_min 3.93
_exptl_absorpt_coefficient_mu 14.379
_exptl_absorpt_correction_T_max 0.2374
_exptl_absorpt_correction_T_min 0.0134
_exptl_absorpt_correction_type empirical
_exptl_absorpt_process_details SADABS
_exptl_crystal_density_diffrn 1.627
_exptl_crystal_density_method 'not measured'
_exptl_crystal_F_000 2116
_refine_diff_density_max 0.641
_refine_diff_density_min -1.295
_refine_diff_density_rms 0.161
_refine_ls_extinction_method none
_refine_ls_goodness_of_fit_ref 1.182
_refine_ls_hydrogen_treatment mixed
_refine_ls_matrix_type full
_refine_ls_number_parameters 159
_refine_ls_number_reflns 1437
_refine_ls_number_restraints 0
_refine_ls_restrained_S_all 1.182
_refine_ls_R_factor_all 0.0486
_refine_ls_R_factor_gt 0.0462
_refine_ls_shift/su_max 0.000
_refine_ls_shift/su_mean 0.000
_refine_ls_structure_factor_coef Fsqd
_refine_ls_weighting_details 'calc w=1/[\s^2^(Fo^2^)+(0.0782P)^2^+25.8400P] where P=(Fo^2^+2Fc^2^)/3'
_refine_ls_weighting_scheme calc
_refine_ls_wR_factor_gt 0.1235
_refine_ls_wR_factor_ref 0.1253
_reflns_number_gt 1395
_reflns_number_total 1437
_reflns_threshold_expression >2sigma(I)
_cod_data_source_file ic030302c_3.cif
_cod_data_source_block 3
_cod_original_formula_sum 'C10 H15 Cl1.50 Fe0.50 Re0.25'
_cod_database_code 4310898

loop_
_symmetry_equiv_pos_as_xyz
'x, y, z'
'-x, -y, z'
'-x+1/2, y+1/2, -z'
'x+1/2, -y+1/2, -z'
'x+1/2, y+1/2, z+1/2'
'-x+1/2, -y+1/2, z+1/2'
'-x+1, y+1, -z+1/2'
'x+1, -y+1, -z+1/2'
'-x, -y, -z'
'x, y, -z'
'x-1/2, -y-1/2, z'
'-x-1/2, y-1/2, z'
'-x+1/2, -y+1/2, -z+1/2'
'x+1/2, y+1/2, -z+1/2'
'x, -y, z+1/2'
'-x, y, z+1/2'

loop_
_atom_site_label
_atom_site_type_symbol
_atom_site_fract_x
_atom_site_fract_y
_atom_site_fract_z
_atom_site_U_iso_or_equiv
_atom_site_adp_type
_atom_site_occupancy
_atom_site_symmetry_multiplicity
_atom_site_calc_flag
_atom_site_refinement_flags
_atom_site_disorder_assembly
_atom_site_disorder_group
Re1 Re 0.5000 0.5000 0.2500 0.0231(3) Uani 1 4 d S . .
Fe1 Fe 0.65925(8) 0.83965(8) 0.5000 0.0241(4) Uani 1 2 d S . .
Cl1 Cl 0.64975(17) 0.5000 0.2500 0.0415(7) Uani 1 2 d S . .
Cl2 Cl 0.5000 0.64837(19) 0.2500 0.0702(12) Uani 1 2 d S . .
Cl3 Cl 0.5000 0.5000 0.38706(19) 0.0848(16) Uani 1 2 d S . .
C1 C 0.6791(13) 0.7087(13) 0.5000 0.032(5) Uiso 0.50 2 d SP . .
C2 C 0.7176(11) 0.7467(11) 0.5686(9) 0.029(3) Uiso 0.50 1 d P . .
C3 C 0.7774(8) 0.8048(7) 0.5418(10) 0.016(3) Uiso 0.50 1 d P . .
C1A C 0.7899(14) 0.8190(14) 0.5000 0.036(5) Uiso 0.50 2 d SP . .
C2A C 0.7519(12) 0.7805(12) 0.5682(9) 0.036(4) Uiso 0.50 1 d P . .
C3A C 0.6933(8) 0.7222(8) 0.5413(11) 0.022(3) Uiso 0.50 1 d P . .
C4 C 0.6386(15) 0.9703(16) 0.5000 0.039(6) Uiso 0.50 2 d SP . .
C5 C 0.6003(12) 0.9324(12) 0.5686(10) 0.032(4) Uiso 0.50 1 d P . .
C6 C 0.5391(8) 0.8732(8) 0.5427(9) 0.017(3) Uiso 0.50 1 d P . .
C4A C 0.5305(15) 0.8637(14) 0.5000 0.039(6) Uiso 0.50 2 d SP . .
C5A C 0.5695(14) 0.9018(14) 0.5687(10) 0.044(4) Uiso 0.50 1 d P . .
C6A C 0.6266(10) 0.9598(10) 0.5398(12) 0.032(3) Uiso 0.50 1 d P . .
C7 C 0.6169(10) 0.6491(9) 0.5488(11) 0.052(4) Uani 0.50 1 d P . .
C8A C 0.7342(13) 0.7615(13) 0.6644(10) 0.072(7) Uani 0.50 1 d P . .
C9A C 0.8508(10) 0.8794(11) 0.5517(11) 0.058(5) Uani 0.50 1 d P . .
C9 C 0.8125(11) 0.8318(12) 0.6263(10) 0.058(5) Uani 0.50 1 d P . .
C8 C 0.6685(11) 0.6903(11) 0.6294(10) 0.053(4) Uani 0.50 1 d P . .
C10 C 0.7010(14) 1.0294(11) 0.456(2) 0.116(14) Uani 0.50 1 d P . .
C12A C 0.4714(17) 0.7964(16) 0.555(2) 0.124(15) Uani 0.50 1 d P . .
C11A C 0.592(2) 0.912(2) 0.6671(14) 0.116(11) Uani 0.50 1 d P . .
C12 C 0.497(2) 0.842(2) 0.615(3) 0.17(2) Uani 0.50 1 d P . .
C11 C 0.645(3) 0.984(3) 0.631(2) 0.147(19) Uani 0.50 1 d P . .

loop_
_atom_site_aniso_label
_atom_site_aniso_U_11
_atom_site_aniso_U_22
_atom_site_aniso_U_33
_atom_site_aniso_U_23
_atom_site_aniso_U_13
_atom_site_aniso_U_12
Re1 0.0230(4) 0.0225(4) 0.0238(5) 0.000 0.000 0.000
Fe1 0.0211(7) 0.0212(7) 0.0299(8) 0.000 0.000 -0.0011(6)
Cl1 0.0243(14) 0.0493(17) 0.0509(18) 0.0103(10) 0.000 0.000
Cl2 0.050(2) 0.0221(15) 0.138(4) 0.000 -0.0123(16) 0.000
Cl3 0.0407(18) 0.191(5) 0.0222(19) 0.000 0.000 -0.0047(17)
C7 0.047(9) 0.037(8) 0.071(11) 0.010(8) 0.019(9) -0.002(7)
C8A 0.096(14) 0.103(16) 0.017(9) -0.002(9) 0.002(9) 0.045(13)
C9A 0.031(8) 0.063(10) 0.079(12) -0.021(10) -0.018(9) -0.005(8)
C9 0.051(10) 0.079(12) 0.045(10) -0.020(9) -0.015(8) -0.003(9)
C8 0.056(10) 0.061(10) 0.042(9) 0.020(8) 0.015(8) 0.002(8)
C10 0.058(12) 0.029(9) 0.26(5) 0.027(15) 0.022(16) -0.013(8)
C12A 0.051(12) 0.057(14) 0.26(5) -0.007(18) 0.038(18) -0.025(12)
C11A 0.15(3) 0.14(3) 0.050(15) -0.022(16) 0.027(16) 0.07(2)
C12 0.15(3) 0.11(3) 0.23(5) 0.13(3) 0.15(3) 0.10(2)
C11 0.14(3) 0.17(3) 0.12(3) -0.12(3) -0.09(3) 0.11(3)

loop_
_atom_type_symbol
_atom_type_description
_atom_type_scat_dispersion_real
_atom_type_scat_dispersion_imag
_atom_type_scat_source
C C 0.0181 0.0091 'International Tables Vol C Tables 4.2.6.8 and 6.1.1.4'
H H 0.0000 0.0000 'International Tables Vol C Tables 4.2.6.8 and 6.1.1.4'
Cl Cl 0.3639 0.7018 'International Tables Vol C Tables 4.2.6.8 and 6.1.1.4'
Fe Fe -1.1336 3.1974 'International Tables Vol C Tables 4.2.6.8 and 6.1.1.4'
Re Re -5.2083 5.8923 'International Tables Vol C Tables 4.2.6.8 and 6.1.1.4'

loop_
_geom_angle_atom_site_label_1
_geom_angle_atom_site_label_2
_geom_angle_atom_site_label_3
_geom_angle
_geom_angle_site_symmetry_1
_geom_angle_site_symmetry_3
_geom_angle_publ_flag
Cl3 Re1 Cl3 180.0 . 7_545 ?
Cl3 Re1 Cl2 90.0 . . ?
Cl3 Re1 Cl2 90.0 7_545 . ?
Cl3 Re1 Cl2 90.0 . 2_665 ?
Cl3 Re1 Cl2 90.0 7_545 2_665 ?
Cl2 Re1 Cl2 180.0 . 2_665 ?
Cl3 Re1 Cl1 90.0 . 2_665 ?
Cl3 Re1 Cl1 90.0 7_545 2_665 ?
Cl2 Re1 Cl1 90.0 . 2_665 ?
Cl2 Re1 Cl1 90.0 2_665 2_665 ?
Cl3 Re1 Cl1 90.0 . . ?
Cl3 Re1 Cl1 90.0 7_545 . ?
Cl2 Re1 Cl1 90.0 . . ?
Cl2 Re1 Cl1 90.0 2_665 . ?
Cl1 Re1 Cl1 180.0 2_665 . ?
C3A Fe1 C3A 39.6(10) 10_556 . ?
C3A Fe1 C4A 115.1(7) 10_556 . ?
C3A Fe1 C4A 115.1(7) . . ?
C3A Fe1 C3 68.8(5) 10_556 . ?
C3A Fe1 C3 53.7(5) . . ?
C4A Fe1 C3 159.2(5) . . ?
C3A Fe1 C3 53.7(5) 10_556 10_556 ?
C3A Fe1 C3 68.8(5) . 10_556 ?
C4A Fe1 C3 159.2(5) . 10_556 ?
C3 Fe1 C3 39.9(9) . 10_556 ?
C3A Fe1 C5A 114.7(7) 10_556 10_556 ?
C3A Fe1 C5A 142.7(8) . 10_556 ?
C4A Fe1 C5A 40.8(7) . 10_556 ?
C3 Fe1 C5A 158.6(9) . 10_556 ?
C3 Fe1 C5A 123.4(7) 10_556 10_556 ?
C3A Fe1 C5A 142.7(8) 10_556 . ?
C3A Fe1 C5A 114.7(7) . . ?
C4A Fe1 C5A 40.8(7) . . ?
C3 Fe1 C5A 123.4(7) . . ?
C3 Fe1 C5A 158.6(9) 10_556 . ?
C5A Fe1 C5A 67.9(10) 10_556 . ?
C3A Fe1 C2A 66.2(6) 10_556 . ?
C3A Fe1 C2A 39.0(7) . . ?
C4A Fe1 C2A 140.6(7) . . ?
C3 Fe1 C2A 19.8(5) . . ?
C3 Fe1 C2A 55.7(8) 10_556 . ?
C5A Fe1 C2A 178.2(10) 10_556 . ?
C5A Fe1 C2A 112.5(7) . . ?
C3A Fe1 C2A 39.0(7) 10_556 10_556 ?
C3A Fe1 C2A 66.2(6) . 10_556 ?
C4A Fe1 C2A 140.6(7) . 10_556 ?
C3 Fe1 C2A 55.7(8) . 10_556 ?
C3 Fe1 C2A 19.8(5) 10_556 10_556 ?
C5A Fe1 C2A 112.5(7) 10_556 10_556 ?
C5A Fe1 C2A 178.2(10) . 10_556 ?
C2A Fe1 C2A 67.1(9) . 10_556 ?
C3A Fe1 C6A 178.7(8) 10_556 . ?
C3A Fe1 C6A 141.4(8) . . ?
C4A Fe1 C6A 65.7(8) . . ?
C3 Fe1 C6A 110.9(5) . . ?
C3 Fe1 C6A 125.2(6) 10_556 . ?
C5A Fe1 C6A 65.1(8) 10_556 . ?
C5A Fe1 C6A 38.6(7) . . ?
C2A Fe1 C6A 114.0(7) . . ?
C2A Fe1 C6A 139.7(8) 10_556 . ?
C3A Fe1 C6A 141.4(8) 10_556 10_556 ?
C3A Fe1 C6A 178.7(8) . 10_556 ?
C4A Fe1 C6A 65.7(8) . 10_556 ?
C3 Fe1 C6A 125.2(6) . 10_556 ?
C3 Fe1 C6A 110.9(5) 10_556 10_556 ?
C5A Fe1 C6A 38.6(7) 10_556 10_556 ?
C5A Fe1 C6A 65.1(8) . 10_556 ?
C2A Fe1 C6A 139.7(8) . 10_556 ?
C2A Fe1 C6A 114.0(7) 10_556 10_556 ?
C6A Fe1 C6A 37.6(12) . 10_556 ?
C3A Fe1 C1A 66.4(7) 10_556 . ?
C3A Fe1 C1A 66.4(7) . . ?
C4A Fe1 C1A 178.4(9) . . ?
C3 Fe1 C1A 21.3(4) . . ?
C3 Fe1 C1A 21.3(4) 10_556 . ?
C5A Fe1 C1A 138.3(7) 10_556 . ?
C5A Fe1 C1A 138.3(7) . . ?
C2A Fe1 C1A 40.2(6) . . ?
C2A Fe1 C1A 40.2(6) 10_556 . ?
C6A Fe1 C1A 112.8(7) . . ?
C6A Fe1 C1A 112.8(7) 10_556 . ?
C3A C1 C3A 132(4) . 10_556 ?
C3A C1 C2 12.4(17) . . ?
C3A C1 C2 120(3) 10_556 . ?
C3A C1 C2 120(3) . 10_556 ?
C3A C1 C2 12.4(17) 10_556 10_556 ?
C2 C1 C2 107.1(17) . 10_556 ?
C3A C1 C7 145(2) . 10_556 ?
C3A C1 C7 82.8(17) 10_556 10_556 ?
C2 C1 C7 157.6(14) . 10_556 ?
C2 C1 C7 95.3(9) 10_556 10_556 ?
C3A C1 C7 82.8(17) . . ?
C3A C1 C7 145(2) 10_556 . ?
C2 C1 C7 95.3(9) . . ?
C2 C1 C7 157.6(14) 10_556 . ?
C7 C1 C7 62.4(16) 10_556 . ?
C3A C1 C2A 30.5(18) . . ?
C3A C1 C2A 101(2) 10_556 . ?
C2 C1 C2A 18.1(8) . . ?
C2 C1 C2A 89.0(13) 10_556 . ?
C7 C1 C2A 175.7(12) 10_556 . ?
C7 C1 C2A 113.3(9) . . ?
C3A C1 C2A 101(2) . 10_556 ?
C3A C1 C2A 30.5(18) 10_556 10_556 ?
C2 C1 C2A 89.0(13) . 10_556 ?
C2 C1 C2A 18.1(8) 10_556 10_556 ?
C7 C1 C2A 113.3(9) 10_556 10_556 ?
C7 C1 C2A 175.7(12) . 10_556 ?
C2A C1 C2A 70.9(14) . 10_556 ?
C3A C1 Fe1 76.5(19) . . ?
C3A C1 Fe1 76.5(19) 10_556 . ?
C2 C1 Fe1 69.5(9) . . ?
C2 C1 Fe1 69.5(9) 10_556 . ?
C7 C1 Fe1 119.7(11) 10_556 . ?
C7 C1 Fe1 119.7(11) . . ?
C2A C1 Fe1 61.3(7) . . ?
C2A C1 Fe1 61.3(7) 10_556 . ?
C3A C2 C2A 139(3) . . ?
C3A C2 C3 121(2) . . ?
C2A C2 C3 18.4(15) . . ?
C3A C2 C1 13.3(18) . . ?
C2A C2 C1 126(2) . . ?
C3 C2 C1 107.5(12) . . ?
C3A C2 C8 81(2) . . ?
C2A C2 C8 139(2) . . ?
C3 C2 C8 157.6(18) . . ?
C1 C2 C8 94.6(14) . . ?
C3A C2 C8A 142(3) . . ?
C2A C2 C8A 78(2) . . ?
C3 C2 C8A 96.7(17) . . ?
C1 C2 C8A 155.8(16) . . ?
C8 C2 C8A 61.2(11) . . ?
C3A C2 C3A 33.4(16) . 10_556 ?
C2A C2 C3A 106(2) . 10_556 ?
C3 C2 C3A 87.4(11) . 10_556 ?
C1 C2 C3A 20.1(8) . 10_556 ?
C8 C2 C3A 114.6(12) . 10_556 ?
C8A C2 C3A 175.8(14) . 10_556 ?
C3A C2 C1A 104(2) . . ?
C2A C2 C1A 35.1(15) . . ?
C3 C2 C1A 16.7(9) . . ?
C1 C2 C1A 90.8(10) . . ?
C8 C2 C1A 173.8(15) . . ?
C8A C2 C1A 113.4(14) . . ?
C3A C2 C1A 70.7(8) 10_556 . ?
C3A C2 Fe1 77.7(16) . . ?
C2A C2 Fe1 79.1(16) . . ?
C3 C2 Fe1 69.6(7) . . ?
C1 C2 Fe1 70.2(9) . . ?
C8 C2 Fe1 123.3(11) . . ?
C8A C2 Fe1 120.7(11) . . ?
C3A C2 Fe1 61.4(6) 10_556 . ?
C1A C2 Fe1 61.5(7) . . ?
C2A C3 C1A 151(3) . . ?
C2A C3 C2 19.6(16) . . ?
C1A C3 C2 132(3) . . ?
C2A C3 C3 128.6(19) . 10_556 ?
C1A C3 C3 23(2) . 10_556 ?
C2 C3 C3 109.0(10) . 10_556 ?
C2A C3 C9 77(2) . . ?
C1A C3 C9 131(2) . . ?
C2 C3 C9 97.0(15) . . ?
C3 C3 C9 153.9(9) 10_556 . ?
C2A C3 C9A 136(2) . . ?
C1A C3 C9A 72.8(19) . . ?
C2 C3 C9A 155.2(16) . . ?
C3 C3 C9A 95.8(9) 10_556 . ?
C9 C3 C9A 58.4(10) . . ?
C2A C3 C3A 38.9(16) . . ?
C1A C3 C3A 113(2) . . ?
C2 C3 C3A 19.2(7) . . ?
C3 C3 C3A 89.7(8) 10_556 . ?
C9 C3 C3A 116.2(14) . . ?
C9A C3 C3A 174.4(13) . . ?
C2A C3 C2A 112(2) . 10_556 ?
C1A C3 C2A 39.7(19) . 10_556 ?
C2 C3 C2A 92.2(13) . 10_556 ?
C3 C3 C2A 16.7(6) 10_556 10_556 ?
C9 C3 C2A 170.4(11) . 10_556 ?
C9A C3 C2A 112.5(10) . 10_556 ?
C3A C3 C2A 73.0(11) . 10_556 ?
C2A C3 Fe1 81.3(16) . . ?
C1A C3 Fe1 81(2) . . ?
C2 C3 Fe1 71.2(8) . . ?
C3 C3 Fe1 70.0(5) 10_556 . ?
C9 C3 Fe1 123.3(10) . . ?
C9A C3 Fe1 118.2(9) . . ?
C3A C3 Fe1 62.9(5) . . ?
C2A C3 Fe1 62.5(7) 10_556 . ?
C3 C1A C3 134(4) 10_556 . ?
C3 C1A C2A 13.8(16) 10_556 10_556 ?
C3 C1A C2A 120(3) . 10_556 ?
C3 C1A C2A 120(3) 10_556 . ?
C3 C1A C2A 13.8(16) . . ?
C2A C1A C2A 106.7(18) 10_556 . ?
C3 C1A C9A 146(3) 10_556 . ?
C3 C1A C9A 80.2(17) . . ?
C2A C1A C9A 159.4(14) 10_556 . ?
C2A C1A C9A 93.9(10) . . ?
C3 C1A C9A 80.2(17) 10_556 10_556 ?
C3 C1A C9A 146(3) . 10_556 ?
C2A C1A C9A 93.9(10) 10_556 10_556 ?
C2A C1A C9A 159.4(14) . 10_556 ?
C9A C1A C9A 65.5(17) . 10_556 ?
C3 C1A C2 31.5(17) 10_556 10_556 ?
C3 C1A C2 103(2) . 10_556 ?
C2A C1A C2 17.7(8) 10_556 10_556 ?
C2A C1A C2 89.0(14) . 10_556 ?
C9A C1A C2 177.1(12) . 10_556 ?
C9A C1A C2 111.6(9) 10_556 10_556 ?
C3 C1A C2 103(2) 10_556 . ?
C3 C1A C2 31.5(17) . . ?
C2A C1A C2 89.0(14) 10_556 . ?
C2A C1A C2 17.7(8) . . ?
C9A C1A C2 111.6(9) . . ?
C9A C1A C2 177.1(12) 10_556 . ?
C2 C1A C2 71.3(13) 10_556 . ?
C3 C1A Fe1 78(2) 10_556 . ?
C3 C1A Fe1 78(2) . . ?
C2A C1A Fe1 69.7(10) 10_556 . ?
C2A C1A Fe1 69.7(10) . . ?
C9A C1A Fe1 119.7(11) . . ?
C9A C1A Fe1 119.7(11) 10_556 . ?
C2 C1A Fe1 61.6(7) 10_556 . ?
C2 C1A Fe1 61.6(7) . . ?
C3 C2A C2 142(3) . . ?
C3 C2A C3A 122(2) . . ?
C2 C2A C3A 19.8(15) . . ?
C3 C2A C1A 14.8(18) . . ?
C2 C2A C1A 127(2) . . ?
C3A C2A C1A 107.5(13) . . ?
C3 C2A C9 77(2) . . ?
C2 C2A C9 141(3) . . ?
C3A C2A C9 161(2) . . ?
C1A C2A C9 91.5(15) . . ?
C3 C2A C8A 143(3) . . ?
C2 C2A C8A 75(2) . . ?
C3A C2A C8A 95.0(18) . . ?
C1A C2A C8A 157.5(17) . . ?
C9 C2A C8A 66.1(12) . . ?
C3 C2A C3 34.7(15) . 10_556 ?
C2 C2A C3 107(2) . 10_556 ?
C3A C2A C3 87.5(11) . 10_556 ?
C1A C2A C3 19.9(8) . 10_556 ?
C9 C2A C3 111.3(13) . 10_556 ?
C8A C2A C3 177.3(14) . 10_556 ?
C3 C2A C1 106(2) . . ?
C2 C2A C1 36.0(15) . . ?
C3A C2A C1 16.3(9) . . ?
C1A C2A C1 91.2(11) . . ?
C9 C2A C1 175.7(15) . . ?
C8A C2A C1 111.3(15) . . ?
C3 C2A C1 71.3(8) 10_556 . ?
C3 C2A Fe1 78.9(17) . . ?
C2 C2A Fe1 79.9(15) . . ?
C3A C2A Fe1 69.6(8) . . ?
C1A C2A Fe1 70.0(10) . . ?
C9 C2A Fe1 122.1(12) . . ?
C8A C2A Fe1 120.0(11) . . ?
C3 C2A Fe1 61.8(7) 10_556 . ?
C1 C2A Fe1 62.1(7) . . ?
C2 C3A C1 154(3) . . ?
C2 C3A C2A 21.1(16) . . ?
C1 C3A C2A 133(3) . . ?
C2 C3A C3A 130.3(19) . 10_556 ?
C1 C3A C3A 24(2) . 10_556 ?
C2A C3A C3A 109.2(11) . 10_556 ?
C2 C3A C8 73(2) . . ?
C1 C3A C8 133(2) . . ?
C2A C3A C8 93.9(16) . . ?
C3A C3A C8 156.7(9) 10_556 . ?
C2 C3A C7 135(2) . . ?
C1 C3A C7 70.3(19) . . ?
C2A C3A C7 156.4(17) . . ?
C3A C3A C7 94.4(9) 10_556 . ?
C8 C3A C7 62.7(10) . . ?
C2 C3A C3 40.0(16) . . ?
C1 C3A C3 114(2) . . ?
C2A C3A C3 18.9(8) . . ?
C3A C3A C3 90.3(8) 10_556 . ?
C8 C3A C3 112.8(14) . . ?
C7 C3A C3 175.3(14) . . ?
C2 C3A C2 114(2) . 10_556 ?
C1 C3A C2 40.4(19) . 10_556 ?
C2A C3A C2 92.8(14) . 10_556 ?
C3A C3A C2 16.4(5) 10_556 10_556 ?
C8 C3A C2 172.7(12) . 10_556 ?
C7 C3A C2 110.7(10) . 10_556 ?
C3 C3A C2 73.9(10) . 10_556 ?
C2 C3A Fe1 82.5(16) . . ?
C1 C3A Fe1 82(2) . . ?
C2A C3A Fe1 71.5(8) . . ?
C3A C3A Fe1 70.2(5) 10_556 . ?
C8 C3A Fe1 122.0(10) . . ?
C7 C3A Fe1 117.6(9) . . ?
C3 C3A Fe1 63.4(5) . . ?
C2 C3A Fe1 63.0(7) 10_556 . ?
C4 C4 C6A 0(10) 10_556 10_556 ?
C4 C4 C6A 0(10) 10_556 . ?
C6A C4 C6A 139(5) 10_556 . ?
C4 C4 C5 0(10) 10_556 10_556 ?
C6A C4 C5 16(2) 10_556 10_556 ?
C6A C4 C5 123(3) . 10_556 ?
C4 C4 C5 0(10) 10_556 . ?
C6A C4 C5 123(3) 10_556 . ?
C6A C4 C5 16(2) . . ?
C5 C4 C5 107(2) 10_556 . ?
C4 C4 C10 0(10) 10_556 10_556 ?
C6A C4 C10 139(3) 10_556 10_556 ?
C6A C4 C10 82(3) . 10_556 ?
C5 C4 C10 155.2(18) 10_556 10_556 ?
C5 C4 C10 97.4(14) . 10_556 ?
C4 C4 C10 0(10) 10_556 . ?
C6A C4 C10 82(3) 10_556 . ?
C6A C4 C10 139(3) . . ?
C5 C4 C10 97.4(14) 10_556 . ?
C5 C4 C10 155.2(18) . . ?
C10 C4 C10 58(3) 10_556 . ?
C4 C4 C5A 0(10) 10_556 10_556 ?
C6A C4 C5A 33(2) 10_556 10_556 ?
C6A C4 C5A 107(3) . 10_556 ?
C5 C4 C5A 16.7(8) 10_556 10_556 ?
C5 C4 C5A 90.7(16) . 10_556 ?
C10 C4 C5A 171.8(16) 10_556 10_556 ?
C10 C4 C5A 114.0(14) . 10_556 ?
C4 C4 C5A 0(10) 10_556 . ?
C6A C4 C5A 107(3) 10_556 . ?
C6A C4 C5A 33(2) . . ?
C5 C4 C5A 90.7(16) 10_556 . ?
C5 C4 C5A 16.7(8) . . ?
C10 C4 C5A 114.0(14) 10_556 . ?
C10 C4 C5A 171.8(16) . . ?
C5A C4 C5A 74.0(16) 10_556 . ?
C4 C4 Fe1 0(10) 10_556 . ?
C6A C4 Fe1 79(3) 10_556 . ?
C6A C4 Fe1 79(3) . . ?
C5 C4 Fe1 69.6(10) 10_556 . ?
C5 C4 Fe1 69.6(10) . . ?
C10 C4 Fe1 119.8(14) 10_556 . ?
C10 C4 Fe1 119.8(14) . . ?
C5A C4 Fe1 62.1(9) 10_556 . ?
C5A C4 Fe1 62.1(9) . . ?
C5A C5 C6A 141(4) . . ?
C5A C5 C6 18(2) . . ?
C6A C5 C6 123(2) . . ?
C5A C5 C4 126(3) . 10_556 ?
C6A C5 C4 15(2) . 10_556 ?
C6 C5 C4 108.3(13) . 10_556 ?
C5A C5 C4 126(3) . . ?
C6A C5 C4 15(2) . . ?
C6 C5 C4 108.3(13) . . ?
C4 C5 C4 0.0(18) 10_556 . ?
C5A C5 C11 135(4) . . ?
C6A C5 C11 83(3) . . ?
C6 C5 C11 153(3) . . ?
C4 C5 C11 98(3) 10_556 . ?
C4 C5 C11 98(3) . . ?
C5A C5 C11A 79(3) . . ?
C6A C5 C11A 140(3) . . ?
C6 C5 C11A 97(2) . . ?
C4 C5 C11A 154(2) 10_556 . ?
C4 C5 C11A 154(2) . . ?
C11 C5 C11A 57(2) . . ?
C5A C5 C6A 108(3) . 10_556 ?
C6A C5 C6A 32.8(17) . 10_556 ?
C6 C5 C6A 90.2(12) . 10_556 ?
C4 C5 C6A 18.2(10) 10_556 10_556 ?
C4 C5 C6A 18.2(10) . 10_556 ?
C11 C5 C6A 116(3) . 10_556 ?
C11A C5 C6A 171.5(19) . 10_556 ?
C5A C5 C4A 37(2) . . ?
C6A C5 C4A 104(2) . . ?
C6 C5 C4A 18.8(9) . . ?
C4 C5 C4A 89.5(11) 10_556 . ?
C4 C5 C4A 89.5(11) . . ?
C11 C5 C4A 171(3) . . ?
C11A C5 C4A 116(2) . . ?
C6A C5 C4A 71.4(10) 10_556 . ?
C5A C5 Fe1 80(2) . . ?
C6A C5 Fe1 79.0(17) . . ?
C6 C5 Fe1 70.5(8) . . ?
C4 C5 Fe1 70.2(11) 10_556 . ?
C4 C5 Fe1 70.2(11) . . ?
C11 C5 Fe1 124.5(14) . . ?
C11A C5 Fe1 116.4(13) . . ?
C6A C5 Fe1 62.4(7) 10_556 . ?
C4A C5 Fe1 61.7(8) . . ?
C4A C6 C5A 139(4) . . ?
C4A C6 C5 124(3) . . ?
C5A C6 C5 15.7(17) . . ?
C4A C6 C6 16(2) . 10_556 ?
C5A C6 C6 123.7(19) . 10_556 ?
C5 C6 C6 108.0(10) . 10_556 ?
C4A C6 C12 130(3) . . ?
C5A C6 C12 91(3) . . ?
C5 C6 C12 106(3) . . ?
C6 C6 C12 146(3) 10_556 . ?
C4A C6 C12A 82(3) . . ?
C5A C6 C12A 139(3) . . ?
C5 C6 C12A 154(2) . . ?
C6 C6 C12A 97.2(15) 10_556 . ?
C12 C6 C12A 49(2) . . ?
C4A C6 C6A 104(3) . . ?
C5A C6 C6A 35.2(16) . . ?
C5 C6 C6A 19.5(8) . . ?
C6 C6 C6A 88.6(8) 10_556 . ?
C12 C6 C6A 125(3) . . ?
C12A C6 C6A 173.0(18) . . ?
C4A C6 C5A 35(2) . 10_556 ?
C5A C6 C5A 104(2) . 10_556 ?
C5 C6 C5A 88.7(13) . 10_556 ?
C6 C6 C5A 19.3(6) 10_556 10_556 ?
C12 C6 C5A 165(3) . 10_556 ?
C12A C6 C5A 116.5(16) . 10_556 ?
C6A C6 C5A 69.3(12) . 10_556 ?
C4A C6 Fe1 77(2) . . ?
C5A C6 Fe1 77.8(16) . . ?
C5 C6 Fe1 70.0(7) . . ?
C6 C6 Fe1 69.9(4) 10_556 . ?
C12 C6 Fe1 127.2(13) . . ?
C12A C6 Fe1 116.4(13) . . ?
C6A C6 Fe1 61.9(6) . . ?
C5A C6 Fe1 61.0(7) 10_556 . ?
C6 C4A C6 149(5) . 10_556 ?
C6 C4A C5A 20.9(18) . . ?
C6 C4A C5A 128(3) 10_556 . ?
C6 C4A C5A 128(3) . 10_556 ?
C6 C4A C5A 20.9(18) 10_556 10_556 ?
C5A C4A C5A 107(2) . 10_556 ?
C6 C4A C12A 139(3) . 10_556 ?
C6 C4A C12A 72(2) 10_556 10_556 ?
C5A C4A C12A 159.5(18) . 10_556 ?
C5A C4A C12A 93.3(15) 10_556 10_556 ?
C6 C4A C12A 72(2) . . ?
C6 C4A C12A 139(3) 10_556 . ?
C5A C4A C12A 93.3(15) . . ?
C5A C4A C12A 159.5(18) 10_556 . ?
C12A C4A C12A 66(3) 10_556 . ?
C6 C4A C5 38(2) . . ?
C6 C4A C5 111(3) 10_556 . ?
C5A C4A C5 16.6(9) . . ?
C5A C4A C5 90.2(16) 10_556 . ?
C12A C4A C5 175.0(16) 10_556 . ?
C12A C4A C5 109.9(14) . . ?
C6 C4A C5 111(3) . 10_556 ?
C6 C4A C5 38(2) 10_556 10_556 ?
C5A C4A C5 90.2(16) . 10_556 ?
C5A C4A C5 16.6(9) 10_556 10_556 ?
C12A C4A C5 109.9(14) 10_556 10_556 ?
C12A C4A C5 175.0(16) . 10_556 ?
C5 C4A C5 73.6(15) . 10_556 ?
C6 C4A Fe1 82(2) . . ?
C6 C4A Fe1 82(2) 10_556 . ?
C5A C4A Fe1 70.1(11) . . ?
C5A C4A Fe1 70.1(11) 10_556 . ?
C12A C4A Fe1 115.1(15) 10_556 . ?
C12A C4A Fe1 115.1(15) . . ?
C5 C4A Fe1 62.9(8) . . ?
C5 C4A Fe1 62.9(8) 10_556 . ?
C5 C5A C6 146(4) . . ?
C5 C5A C6A 20.6(19) . . ?
C6 C5A C6A 126(2) . . ?
C5 C5A C4A 126(3) . . ?
C6 C5A C4A 19.8(17) . . ?
C6A C5A C4A 105.8(15) . . ?
C5 C5A C12 152(4) . . ?
C6 C5A C12 61(3) . . ?
C6A C5A C12 171(2) . . ?
C4A C5A C12 81(2) . . ?
C5 C5A C11A 78(3) . . ?
C6 C5A C11A 136(3) . . ?
C6A C5A C11A 98(2) . . ?
C4A C5A C11A 156(2) . . ?
C12 C5A C11A 75(2) . . ?
C5 C5A C4 36.9(19) . 10_556 ?
C6 C5A C4 109(2) . 10_556 ?
C6A C5A C4 16.3(11) . 10_556 ?
C4A C5A C4 89.6(12) . 10_556 ?
C12 C5A C4 170(2) . 10_556 ?
C11A C5A C4 114(2) . 10_556 ?
C5 C5A C4 36.9(19) . . ?
C6 C5A C4 109(2) . . ?
C6A C5A C4 16.3(11) . . ?
C4A C5A C4 89.6(12) . . ?
C12 C5A C4 170(2) . . ?
C11A C5A C4 114(2) . . ?
C4 C5A C4 0.0(12) 10_556 . ?
C5 C5A C6 109(3) . 10_556 ?
C6 C5A C6 37.0(15) . 10_556 ?
C6A C5A C6 88.5(12) . 10_556 ?
C4A C5A C6 17.3(9) . 10_556 ?
C12 C5A C6 98(2) . 10_556 ?
C11A C5A C6 172(2) . 10_556 ?
C4 C5A C6 72.3(9) 10_556 10_556 ?
C4 C5A C6 72.3(9) . 10_556 ?
C5 C5A Fe1 81(2) . . ?
C6 C5A Fe1 80.3(16) . . ?
C6A C5A Fe1 70.9(9) . . ?
C4A C5A Fe1 69.1(11) . . ?
C12 C5A Fe1 116.9(17) . . ?
C11A C5A Fe1 116.5(14) . . ?
C4 C5A Fe1 63.0(9) 10_556 . ?
C4 C5A Fe1 63.0(9) . . ?
C6 C5A Fe1 61.9(7) 10_556 . ?
C4 C6A C4 0.000(4) 10_556 . ?
C4 C6A C5 149(4) 10_556 . ?
C4 C6A C5 149(4) . . ?
C4 C6A C6A 21(3) 10_556 10_556 ?
C4 C6A C6A 21(3) . 10_556 ?
C5 C6A C6A 129(2) . 10_556 ?
C4 C6A C5A 131(3) 10_556 . ?
C4 C6A C5A 131(3) . . ?
C5 C6A C5A 18.3(17) . . ?
C6A C6A C5A 110.8(12) 10_556 . ?
C4 C6A C10 72(3) 10_556 10_556 ?
C4 C6A C10 72(3) . 10_556 ?
C5 C6A C10 138(3) . 10_556 ?
C6A C6A C10 92.8(14) 10_556 10_556 ?
C5A C6A C10 156(2) . 10_556 ?
C4 C6A C11 142(4) 10_556 . ?
C4 C6A C11 142(4) . . ?
C5 C6A C11 68(3) . . ?
C6A C6A C11 163(2) 10_556 . ?
C5A C6A C11 86(3) . . ?
C10 C6A C11 70(2) 10_556 . ?
C4 C6A C5 39(2) 10_556 10_556 ?
C4 C6A C5 39(2) . 10_556 ?
C5 C6A C5 111(2) . 10_556 ?
C6A C6A C5 18.2(6) 10_556 10_556 ?
C5A C6A C5 92.6(15) . 10_556 ?
C10 C6A C5 110.9(16) 10_556 10_556 ?
C11 C6A C5 177.5(16) . 10_556 ?
C4 C6A C6 112(3) 10_556 . ?
C4 C6A C6 112(3) . . ?
C5 C6A C6 37.6(16) . . ?
C6A C6A C6 91.4(8) 10_556 . ?
C5A C6A C6 19.3(9) . . ?
C10 C6A C6 175.5(19) 10_556 . ?
C11 C6A C6 106(2) . . ?
C5 C6A C6 73.3(11) 10_556 . ?
C4 C6A Fe1 81(3) 10_556 . ?
C4 C6A Fe1 81(3) . . ?
C5 C6A Fe1 79.7(16) . . ?
C6A C6A Fe1 71.2(6) 10_556 . ?
C5A C6A Fe1 70.5(9) . . ?
C10 C6A Fe1 117.5(12) 10_556 . ?
C11 C6A Fe1 118.9(15) . . ?
C5 C6A Fe1 62.6(7) 10_556 . ?
C6 C6A Fe1 62.6(6) . . ?
C1 C7 C7 58.8(8) . 10_556 ?
C1 C7 C3A 26.8(6) . . ?
C7 C7 C3A 85.6(9) 10_556 . ?
C1 C7 C8 83.8(10) . . ?
C7 C7 C8 142.5(7) 10_556 . ?
C3A C7 C8 57.0(10) . . ?
C8 C8A C2 56.7(11) . . ?
C8 C8A C2A 83.1(12) . . ?
C2 C8A C2A 26.4(7) . . ?
C8 C8A C9 137.5(13) . . ?
C2 C8A C9 81.1(12) . . ?
C2A C8A C9 54.8(11) . . ?
C9 C9A C1A 85.5(11) . . ?
C9 C9A C3 58.5(10) . . ?
C1A C9A C3 27.0(6) . . ?
C9 C9A C9A 142.6(8) . 10_556 ?
C1A C9A C9A 57.2(8) . 10_556 ?
C3 C9A C9A 84.2(9) . 10_556 ?
C9A C9 C3 63.1(11) . . ?
C9A C9 C2A 88.9(13) . . ?
C3 C9 C2A 25.9(6) . . ?
C9A C9 C8A 147.7(13) . . ?
C3 C9 C8A 85.0(11) . . ?
C2A C9 C8A 59.1(12) . . ?
C2 C8 C3A 25.9(6) . . ?
C2 C8 C8A 62.1(12) . . ?
C3A C8 C8A 87.9(12) . . ?
C2 C8 C7 86.1(12) . . ?
C3A C8 C7 60.3(10) . . ?
C8A C8 C7 147.9(13) . . ?
C10 C10 C4 61.1(13) 10_556 . ?
C10 C10 C4 61.1(13) 10_556 10_556 ?
C4 C10 C4 0(2) . 10_556 ?
C10 C10 C6A 87.2(14) 10_556 10_556 ?
C4 C10 C6A 26.1(7) . 10_556 ?
C4 C10 C6A 26.1(7) 10_556 10_556 ?
C10 C10 C11 142.0(12) 10_556 10_556 ?
C4 C10 C11 81.1(13) . 10_556 ?
C4 C10 C11 81.1(13) 10_556 10_556 ?
C6A C10 C11 55.0(13) 10_556 10_556 ?
C12 C12A C6 59.0(15) . . ?
C12 C12A C4A 84.7(17) . . ?
C6 C12A C4A 26.0(7) . . ?
C12 C12A C12A 141(2) . 10_556 ?
C6 C12A C12A 82.8(15) . 10_556 ?
C4A C12A C12A 56.8(13) . 10_556 ?
C11 C11A C5 55.4(15) . . ?
C11 C11A C5A 78.5(18) . . ?
C5 C11A C5A 23.3(7) . . ?
C12A C12 C6 72(3) . . ?
C12A C12 C5A 99(3) . . ?
C6 C12 C5A 28.1(8) . . ?
C5 C11 C11A 68(2) . . ?
C5 C11 C6A 28.4(8) . . ?
C11A C11 C6A 96(2) . . ?
C5 C11 C10 83(2) . 10_556 ?
C11A C11 C10 149.0(19) . 10_556 ?
C6A C11 C10 54.8(17) . 10_556 ?

loop_
_geom_bond_atom_site_label_1
_geom_bond_atom_site_label_2
_geom_bond_distance
_geom_bond_site_symmetry_2
_geom_bond_publ_flag
Re1 Cl3 2.328(3) . ?
Re1 Cl3 2.328(3) 7_545 ?
Re1 Cl2 2.365(3) . ?
Re1 Cl2 2.365(3) 2_665 ?
Re1 Cl1 2.375(3) 2_665 ?
Re1 Cl1 2.375(3) . ?
Fe1 C3A 2.070(13) 10_556 ?
Fe1 C3A 2.070(13) . ?
Fe1 C4A 2.08(2) . ?
Fe1 C3 2.080(12) . ?
Fe1 C3 2.080(12) 10_556 ?
Fe1 C5A 2.090(16) 10_556 ?
Fe1 C5A 2.090(16) . ?
Fe1 C2A 2.094(15) . ?
Fe1 C2A 2.094(15) 10_556 ?
Fe1 C6A 2.096(15) . ?
Fe1 C6A 2.096(15) 10_556 ?
Fe1 C1A 2.10(2) . ?
C1 C3A 0.767(17) . ?
C1 C3A 0.767(17) 10_556 ?
C1 C2 1.45(2) . ?
C1 C2 1.45(2) 10_556 ?
C1 C7 1.60(2) 10_556 ?
C1 C7 1.60(2) . ?
C1 C2A 1.99(2) . ?
C1 C2A 1.99(2) 10_556 ?
C2 C3A 0.719(16) . ?
C2 C2A 0.76(2) . ?
C2 C3 1.40(2) . ?
C2 C8 1.57(2) . ?
C2 C8A 1.66(2) . ?
C2 C3A 1.94(3) 10_556 ?
C2 C1A 2.00(2) . ?
C3 C2A 0.718(17) . ?
C3 C1A 0.771(16) . ?
C3 C3 1.42(3) 10_556 ?
C3 C9 1.60(2) . ?
C3 C9A 1.67(2) . ?
C3 C3A 1.874(19) . ?
C3 C2A 1.95(3) 10_556 ?
C1A C3 0.771(16) 10_556 ?
C1A C2A 1.44(2) 10_556 ?
C1A C2A 1.44(2) . ?
C1A C9A 1.62(2) . ?
C1A C9A 1.62(2) 10_556 ?
C1A C2 2.00(2) 10_556 ?
C2A C3A 1.39(2) . ?
C2A C9 1.60(2) . ?
C2A C8A 1.69(3) . ?
C2A C3 1.95(3) 10_556 ?
C3A C3A 1.40(4) 10_556 ?
C3A C8 1.63(2) . ?
C3A C7 1.69(2) . ?
C3A C2 1.94(3) 10_556 ?
C4 C4 0.00(5) 10_556 ?
C4 C6A 0.72(2) 10_556 ?
C4 C6A 0.72(2) . ?
C4 C5 1.45(3) 10_556 ?
C4 C5 1.45(3) . ?
C4 C10 1.56(3) 10_556 ?
C4 C10 1.56(3) . ?
C4 C5A 1.94(3) 10_556 ?
C4 C5A 1.94(3) . ?
C5 C5A 0.69(2) . ?
C5 C6A 0.777(18) . ?
C5 C6 1.42(2) . ?
C5 C4 1.45(3) 10_556 ?
C5 C11 1.52(3) . ?
C5 C11A 1.71(3) . ?
C5 C6A 1.94(3) 10_556 ?
C5 C4A 1.94(2) . ?
C6 C4A 0.753(16) . ?
C6 C5A 0.80(2) . ?
C6 C6 1.45(3) 10_556 ?
C6 C12 1.48(3) . ?
C6 C12A 1.64(2) . ?
C6 C6A 1.96(2) . ?
C6 C5A 2.01(3) 10_556 ?
C4A C6 0.753(16) 10_556 ?
C4A C5A 1.45(3) . ?
C4A C5A 1.45(3) 10_556 ?
C4A C12A 1.70(3) 10_556 ?
C4A C12A 1.70(3) . ?
C4A C5 1.94(2) 10_556 ?
C5A C6A 1.39(3) . ?
C5A C12 1.69(4) . ?
C5A C11A 1.72(3) . ?
C5A C4 1.94(3) 10_556 ?
C5A C6 2.01(3) 10_556 ?
C6A C4 0.72(2) 10_556 ?
C6A C6A 1.35(4) 10_556 ?
C6A C10 1.62(3) 10_556 ?
C6A C11 1.62(3) . ?
C6A C5 1.94(3) 10_556 ?
C7 C7 1.66(4) 10_556 ?
C7 C8 1.72(3) . ?
C8A C8 1.65(3) . ?
C8A C9 1.79(3) . ?
C9A C9 1.60(3) . ?
C9A C9A 1.75(4) 10_556 ?
C10 C10 1.51(7) 10_556 ?
C10 C4 1.56(3) 10_556 ?
C10 C6A 1.62(3) 10_556 ?
C10 C11 1.87(6) 10_556 ?
C12A C12 1.31(6) . ?
C12A C12A 1.86(8) 10_556 ?
C11A C11 1.54(5) . ?
C11 C10 1.87(6) 10_556 ?
